data_2229407
loop_
_publ_author_name
'Abedi, Anita'
'Amani, Vahid'
'Safari, Nasser'

_publ_section_title
;
 Tris(4,4'-bi-1,3-thiazole-\k^2^<i>N</i>,<i>N</i>')iron(II)
 tetrabromidoferrate(III) bromide
;
_journal_coeditor_code HY2404
_journal_issue 3
_journal_name_full 'Acta Crystallographica Section E'
_journal_page_first m311
_journal_page_last m312
_journal_paper_doi 10.1107/S1600536811004181
_journal_volume 67
_journal_year 2011
_chemical_formula_iupac '[Fe (C6 H4 N2 S2)3] [Fe Br4] Br'
_chemical_formula_moiety 'C18 H12 Fe N6 S6 2+, Br4 Fe -, Br -'
_chemical_formula_sum 'C18 H12 Br5 Fe2 N6 S6'
_chemical_formula_weight 1015.95
_chemical_name_systematic
;
Tris(4,4'-bi-1,3-thiazole-\k^2^<i>N</i>,<i>N</i>')iron(II)
tetrabromidoferrate(III) bromide
;
_space_group_IT_number 146
_symmetry_cell_setting trigonal
_symmetry_space_group_name_Hall 'R 3'
_symmetry_space_group_name_H-M 'R 3 :H'
_atom_sites_solution_hydrogens geom
_atom_sites_solution_primary direct
_atom_sites_solution_secondary difmap
_audit_creation_method SHELXL-97
_cell_angle_alpha 90.00
_cell_angle_beta 90.00
_cell_angle_gamma 120.00
_cell_formula_units_Z 3
_cell_length_a 12.0638(7)
_cell_length_b 12.0638(7)
_cell_length_c 17.6907(13)
_cell_measurement_reflns_used 1635
_cell_measurement_temperature 100(2)
_cell_measurement_theta_max 28.0
_cell_measurement_theta_min 3.0
_cell_volume 2229.7(2)
_computing_cell_refinement 'SAINT (Bruker, 2007)'
_computing_data_collection 'APEX2 (Bruker, 2007)'
_computing_data_reduction 'SAINT (Bruker, 2007)'
_computing_molecular_graphics 'SHELXTL (Sheldrick, 2008) and Mercury (Macrae <i>et al.</i>, 2006)'
_computing_publication_material 'SHELXTL (Sheldrick, 2008)'
_computing_structure_refinement 'SHELXL97 (Sheldrick, 2008)'
_computing_structure_solution 'SHELXS97 (Sheldrick, 2008)'
_diffrn_ambient_temperature 100(2)
_diffrn_measured_fraction_theta_full 0.991
_diffrn_measured_fraction_theta_max 0.991
_diffrn_measurement_device_type 'Bruker APEXII CCD'
_diffrn_measurement_method '\f and \w'
_diffrn_radiation_monochromator graphite
_diffrn_radiation_source 'fine-focus sealed tube'
_diffrn_radiation_type MoK\a
_diffrn_radiation_wavelength 0.71073
_diffrn_reflns_av_R_equivalents 0.0992
_diffrn_reflns_av_sigmaI/netI 0.0653
_diffrn_reflns_limit_h_max 16
_diffrn_reflns_limit_h_min -16
_diffrn_reflns_limit_k_max 16
_diffrn_reflns_limit_k_min -16
_diffrn_reflns_limit_l_max 23
_diffrn_reflns_limit_l_min -24
_diffrn_reflns_number 8430
_diffrn_reflns_theta_full 28.90
_diffrn_reflns_theta_max 28.90
_diffrn_reflns_theta_min 2.26
_exptl_absorpt_coefficient_mu 8.141
_exptl_absorpt_correction_T_max 0.086
_exptl_absorpt_correction_T_min 0.031
_exptl_absorpt_correction_type multi-scan
_exptl_absorpt_process_details '(SADABS; Bruker, 2001)'
_exptl_crystal_colour dark-red
_exptl_crystal_density_diffrn 2.270
_exptl_crystal_density_method 'not measured'
_exptl_crystal_description prism
_exptl_crystal_F_000 1455
_exptl_crystal_size_max 0.45
_exptl_crystal_size_mid 0.35
_exptl_crystal_size_min 0.30
_refine_diff_density_max 0.928
_refine_diff_density_min -0.777
_refine_ls_abs_structure_details 'Flack (1983), 1195 Friedel pairs'
_refine_ls_abs_structure_Flack 0.021(9)
_refine_ls_extinction_method none
_refine_ls_goodness_of_fit_ref 1.011
_refine_ls_hydrogen_treatment constr
_refine_ls_matrix_type full
_refine_ls_number_parameters 112
_refine_ls_number_reflns 2508
_refine_ls_number_restraints 1
_refine_ls_restrained_S_all 1.011
_refine_ls_R_factor_all 0.0373
_refine_ls_R_factor_gt 0.0364
_refine_ls_shift/su_max 0.000
_refine_ls_shift/su_mean 0.000
_refine_ls_structure_factor_coef Fsqd
_refine_ls_weighting_details 'calc w=1/[\s^2^(Fo^2^)+(0.0485P)^2^] where P=(Fo^2^+2Fc^2^)/3'
_refine_ls_weighting_scheme calc
_refine_ls_wR_factor_gt 0.0846
_refine_ls_wR_factor_ref 0.0850
_reflns_number_gt 2427
_reflns_number_total 2508
_reflns_threshold_expression I>2\s(I)
_cod_data_source_file hy2404.cif
_cod_data_source_block I
_cod_original_sg_symbol_H-M 'R 3'
_cod_database_code 2229407
_cod_database_fobs_code 2229407

loop_
_symmetry_equiv_pos_as_xyz
'x, y, z'
'-y, x-y, z'
'-x+y, -x, z'
'x+2/3, y+1/3, z+1/3'
'-y+2/3, x-y+1/3, z+1/3'
'-x+y+2/3, -x+1/3, z+1/3'
'x+1/3, y+2/3, z+2/3'
'-y+1/3, x-y+2/3, z+2/3'
'-x+y+1/3, -x+2/3, z+2/3'

loop_
_atom_site_type_symbol
_atom_site_label
_atom_site_fract_x
_atom_site_fract_y
_atom_site_fract_z
_atom_site_U_iso_or_equiv
_atom_site_adp_type
_atom_site_calc_flag
_atom_site_refinement_flags
_atom_site_occupancy
_atom_site_disorder_assembly
_atom_site_disorder_group
Br Br1 0.53314(4) 0.70585(5) 0.46767(3) 0.02946(13) Uani d . 1 . .
Br Br2 0.3333 0.6667 0.64196(3) 0.01401(14) Uani d S 1 . .
Br Br3 1.6667 1.3333 0.53208(4) 0.01483(14) Uani d S 1 . .
Fe Fe1 1.0000 1.0000 0.48640(5) 0.00941(17) Uani d S 1 . .
Fe Fe2 0.3333 0.6667 0.50986(6) 0.01351(18) Uani d S 1 . .
S S1 1.25908(10) 1.31480(10) 0.64504(6) 0.0182(2) Uani d . 1 . .
S S2 1.33303(9) 1.07879(10) 0.33584(6) 0.01552(19) Uani d . 1 . .
N N1 1.1247(3) 1.1426(3) 0.54875(19) 0.0120(6) Uani d . 1 . .
N N2 1.1543(3) 1.0443(3) 0.42603(19) 0.0121(6) Uani d . 1 . .
C C1 1.1756(4) 1.0038(4) 0.3613(2) 0.0141(7) Uani d . 1 . .
H H1A 1.1107 0.9401 0.3323 0.017 Uiso calc R 1 . .
C C2 1.3758(4) 1.1697(4) 0.4169(2) 0.0161(7) Uani d . 1 . .
H H2A 1.4589 1.2296 0.4310 0.019 Uiso calc R 1 . .
C C3 1.2677(4) 1.1394(4) 0.4572(2) 0.0132(7) Uani d . 1 . .
C C4 1.2524(4) 1.1950(4) 0.5268(2) 0.0127(7) Uani d . 1 . .
C C5 1.3381(4) 1.2906(4) 0.5716(3) 0.0185(8) Uani d . 1 . .
H H5A 1.4262 1.3361 0.5639 0.022 Uiso calc R 1 . .
C C6 1.1159(4) 1.1969(4) 0.6109(2) 0.0154(7) Uani d . 1 . .
H H6A 1.0383 1.1732 0.6345 0.019 Uiso calc R 1 . .

loop_
_atom_site_aniso_label
_atom_site_aniso_U_11
_atom_site_aniso_U_22
_atom_site_aniso_U_33
_atom_site_aniso_U_12
_atom_site_aniso_U_13
_atom_site_aniso_U_23
Br1 0.0213(2) 0.0518(3) 0.0176(2) 0.0201(2) 0.00229(16) -0.0064(2)
Br2 0.01593(18) 0.01593(18) 0.0102(3) 0.00796(9) 0.000 0.000
Br3 0.01604(19) 0.01604(19) 0.0124(3) 0.00802(9) 0.000 0.000
Fe1 0.0096(2) 0.0096(2) 0.0090(4) 0.00479(11) 0.000 0.000
Fe2 0.0153(3) 0.0153(3) 0.0099(4) 0.00764(13) 0.000 0.000
S1 0.0184(4) 0.0170(4) 0.0170(5) 0.0072(4) -0.0042(4) -0.0073(4)
S2 0.0162(4) 0.0198(4) 0.0128(4) 0.0107(3) 0.0037(3) 0.0013(3)
N1 0.0113(13) 0.0118(14) 0.0122(14) 0.0052(12) 0.0016(11) 0.0003(11)
N2 0.0143(14) 0.0143(14) 0.0102(13) 0.0090(12) 0.0021(12) 0.0016(12)
C1 0.0135(16) 0.0138(16) 0.0157(17) 0.0074(14) 0.0000(13) -0.0008(13)
C2 0.0161(16) 0.0175(17) 0.0139(18) 0.0078(14) 0.0027(14) 0.0035(14)
C3 0.0173(17) 0.0131(15) 0.0134(16) 0.0106(14) 0.0009(13) 0.0036(13)
C4 0.0156(16) 0.0101(15) 0.0126(16) 0.0065(13) 0.0010(13) 0.0001(12)
C5 0.0168(17) 0.0198(19) 0.0192(19) 0.0092(15) -0.0020(14) -0.0002(15)
C6 0.0135(16) 0.0148(17) 0.0151(17) 0.0048(13) -0.0024(14) -0.0020(13)

loop_
_atom_type_symbol
_atom_type_description
_atom_type_scat_dispersion_real
_atom_type_scat_dispersion_imag
_atom_type_scat_source
C C 0.0033 0.0016 'International Tables Vol C Tables 4.2.6.8 and 6.1.1.4'
H H 0.0000 0.0000 'International Tables Vol C Tables 4.2.6.8 and 6.1.1.4'
N N 0.0061 0.0033 'International Tables Vol C Tables 4.2.6.8 and 6.1.1.4'
Br Br -0.2901 2.4595 'International Tables Vol C Tables 4.2.6.8 and 6.1.1.4'
Fe Fe 0.3463 0.8444 'International Tables Vol C Tables 4.2.6.8 and 6.1.1.4'
S S 0.1246 0.1234 'International Tables Vol C Tables 4.2.6.8 and 6.1.1.4'

loop_
_geom_angle_atom_site_label_1
_geom_angle_atom_site_label_2
_geom_angle_atom_site_label_3
_geom_angle_site_symmetry_1
_geom_angle_site_symmetry_3
_geom_angle
_geom_angle_publ_flag
N1 Fe1 N1 . 3_675 91.50(14) ?
N1 Fe1 N1 . 2_765 91.50(14) ?
N1 Fe1 N1 3_675 2_765 91.50(14) ?
N1 Fe1 N2 . 3_675 171.87(13) ?
N1 Fe1 N2 3_675 3_675 82.00(14) ?
N1 Fe1 N2 2_765 3_675 93.53(13) ?
N1 Fe1 N2 . . 82.00(14) ?
N1 Fe1 N2 3_675 . 93.53(13) ?
N1 Fe1 N2 2_765 . 171.87(13) ?
N2 Fe1 N2 3_675 . 93.49(14) ?
N1 Fe1 N2 . 2_765 93.53(13) ?
N1 Fe1 N2 3_675 2_765 171.87(14) ?
N1 Fe1 N2 2_765 2_765 82.00(14) ?
N2 Fe1 N2 3_675 2_765 93.49(14) ?
N2 Fe1 N2 . 2_765 93.49(14) ?
Br1 Fe2 Br1 2_665 3_565 110.29(3) ?
Br1 Fe2 Br1 2_665 . 110.29(3) ?
Br1 Fe2 Br1 3_565 . 110.29(3) ?
Br1 Fe2 Br2 2_665 . 108.64(3) ?
Br1 Fe2 Br2 3_565 . 108.64(3) ?
Br1 Fe2 Br2 . . 108.64(3) ?
C6 S1 C5 . . 90.4(2) ?
C1 S2 C2 . . 91.01(19) ?
C6 N1 C4 . . 110.7(3) ?
C6 N1 Fe1 . . 133.8(3) ?
C4 N1 Fe1 . . 115.4(3) ?
C1 N2 C3 . . 111.0(3) ?
C1 N2 Fe1 . . 134.5(3) ?
C3 N2 Fe1 . . 114.6(3) ?
N2 C1 S2 . . 113.8(3) ?
N2 C1 H1A . . 123.1 ?
S2 C1 H1A . . 123.1 ?
C3 C2 S2 . . 108.8(3) ?
C3 C2 H2A . . 125.6 ?
S2 C2 H2A . . 125.6 ?
C2 C3 N2 . . 115.4(3) ?
C2 C3 C4 . . 129.9(4) ?
N2 C3 C4 . . 114.7(3) ?
C5 C4 N1 . . 115.0(4) ?
C5 C4 C3 . . 131.9(4) ?
N1 C4 C3 . . 113.0(3) ?
C4 C5 S1 . . 109.5(3) ?
C4 C5 H5A . . 125.2 ?
S1 C5 H5A . . 125.2 ?
N1 C6 S1 . . 114.3(3) ?
N1 C6 H6A . . 122.8 ?
S1 C6 H6A . . 122.8 ?

loop_
_geom_bond_atom_site_label_1
_geom_bond_atom_site_label_2
_geom_bond_site_symmetry_2
_geom_bond_distance
_geom_bond_publ_flag
Fe1 N1 . 1.962(3) y
Fe1 N2 . 1.974(3) y
Fe2 Br1 . 2.3348(5) y
Fe2 Br2 . 2.3370(12) y
S1 C6 . 1.706(4) ?
S1 C5 . 1.721(4) ?
S2 C1 . 1.706(4) ?
S2 C2 . 1.720(4) ?
N1 C6 . 1.312(5) ?
N1 C4 . 1.396(5) ?
N2 C1 . 1.320(5) ?
N2 C3 . 1.385(5) ?
C1 H1A . 0.9300 ?
C2 C3 . 1.366(6) ?
C2 H2A . 0.9300 ?
C3 C4 . 1.458(5) ?
C4 C5 . 1.355(6) ?
C5 H5A . 0.9300 ?
C6 H6A . 0.9300 ?

loop_
_geom_hbond_atom_site_label_D
_geom_hbond_atom_site_label_H
_geom_hbond_atom_site_label_A
_geom_hbond_site_symmetry_A
_geom_hbond_distance_DH
_geom_hbond_distance_HA
_geom_hbond_distance_DA
_geom_hbond_angle_DHA
_geom_hbond_publ_flag
C2 H2A Br3 . 0.93 2.81 3.665(5) 153 yes
C5 H5A Br3 . 0.93 2.97 3.798(5) 149 yes

loop_
_geom_torsion_atom_site_label_1
_geom_torsion_atom_site_label_2
_geom_torsion_atom_site_label_3
_geom_torsion_atom_site_label_4
_geom_torsion_site_symmetry_1
_geom_torsion_site_symmetry_2
_geom_torsion_site_symmetry_3
_geom_torsion_site_symmetry_4
_geom_torsion
_geom_torsion_publ_flag
N1 Fe1 N1 C6 3_675 . . . -86.9(3) ?
N1 Fe1 N1 C6 2_765 . . . 4.6(4) ?
N2 Fe1 N1 C6 . . . . 179.8(4) ?
N2 Fe1 N1 C6 2_765 . . . 86.7(4) ?
N1 Fe1 N1 C4 3_675 . . . 88.3(3) ?
N1 Fe1 N1 C4 2_765 . . . 179.8(3) ?
N2 Fe1 N1 C4 . . . . -5.1(3) ?
N2 Fe1 N1 C4 2_765 . . . -98.1(3) ?
N1 Fe1 N2 C1 . . . . -175.5(4) ?
N1 Fe1 N2 C1 3_675 . . . 93.5(4) ?
N2 Fe1 N2 C1 3_675 . . . 11.3(4) ?
N2 Fe1 N2 C1 2_765 . . . -82.4(3) ?
N1 Fe1 N2 C3 . . . . 4.6(3) ?
N1 Fe1 N2 C3 3_675 . . . -86.5(3) ?
N2 Fe1 N2 C3 3_675 . . . -168.6(3) ?
N2 Fe1 N2 C3 2_765 . . . 97.6(3) ?
C3 N2 C1 S2 . . . . 0.0(4) ?
Fe1 N2 C1 S2 . . . . -180.0(2) ?
C2 S2 C1 N2 . . . . 0.8(3) ?
C1 S2 C2 C3 . . . . -1.4(3) ?
S2 C2 C3 N2 . . . . 1.7(4) ?
S2 C2 C3 C4 . . . . -175.8(3) ?
C1 N2 C3 C2 . . . . -1.2(5) ?
Fe1 N2 C3 C2 . . . . 178.8(3) ?
C1 N2 C3 C4 . . . . 176.7(3) ?
Fe1 N2 C3 C4 . . . . -3.3(4) ?
C6 N1 C4 C5 . . . . -1.7(5) ?
Fe1 N1 C4 C5 . . . . -178.0(3) ?
C6 N1 C4 C3 . . . . -179.1(3) ?
Fe1 N1 C4 C3 . . . . 4.7(4) ?
C2 C3 C4 C5 . . . . -0.2(7) ?
N2 C3 C4 C5 . . . . -177.7(4) ?
C2 C3 C4 N1 . . . . 176.7(4) ?
N2 C3 C4 N1 . . . . -0.8(5) ?
N1 C4 C5 S1 . . . . 1.4(5) ?
C3 C4 C5 S1 . . . . 178.2(3) ?
C6 S1 C5 C4 . . . . -0.6(3) ?
C4 N1 C6 S1 . . . . 1.2(4) ?
Fe1 N1 C6 S1 . . . . 176.5(2) ?
C5 S1 C6 N1 . . . . -0.3(3) ?
